data_4072806
loop_
_publ_author_name
'Paneque, Margarita'
'Posadas, Cristina M.'
'Poveda, Manuel L.'
'Rend\'on, Nuria'
'Mereiter, Kurt'

_publ_section_title
;
 Reactivity of the Iridium(I) Alkene/Alkyne Complex
 TpMe2Ir(C2H4)(MeO2CC&#x22EE;CCO2Me)
;
_journal_issue 13
_journal_name_full Organometallics
_journal_page_first 3120
_journal_paper_doi 10.1021/om061056q
_journal_volume 26
_journal_year 2007
_chemical_formula_moiety 'C25 H36 B Ir N6 O4, C H2 Cl2'
_chemical_formula_sum 'C26 H38 B Cl2 Ir N6 O4'
_chemical_formula_weight 772.53
_chemical_name_common 'compound 4.CH2Cl2'
_chemical_name_systematic
; 
 ? 
;
_space_group_IT_number 14
_symmetry_cell_setting monoclinic
_symmetry_space_group_name_Hall '-P 2ybc'
_symmetry_space_group_name_H-M 'P 1 21/c 1'
_atom_sites_solution_hydrogens geom
_atom_sites_solution_primary direct
_atom_sites_solution_secondary difmap
_audit_creation_method SHELXL-97
_cell_angle_alpha 90.00
_cell_angle_beta 95.884(3)
_cell_angle_gamma 90.00
_cell_formula_units_Z 4
_cell_length_a 8.1996(12)
_cell_length_b 24.564(4)
_cell_length_c 15.512(2)
_cell_measurement_reflns_used 3426
_cell_measurement_temperature 100(2)
_cell_measurement_theta_max 29.9
_cell_measurement_theta_min 2.4
_cell_volume 3107.9(8)
_computing_cell_refinement 'Bruker SAINT, SADABS, XPREP'
_computing_data_collection 'Bruker SMART'
_computing_data_reduction 'Bruker SHELXTL'
_computing_molecular_graphics 'Bruker SHELXTL'
_computing_publication_material 'Bruker SHELXTL'
_computing_structure_refinement 'SHELXL-97 (Sheldrick, 1997)'
_computing_structure_solution 'SHELXS-97 (Sheldrick, 1997)'
_diffrn_ambient_temperature 100(2)
_diffrn_measured_fraction_theta_full 0.964
_diffrn_measured_fraction_theta_max 0.964
_diffrn_measurement_device_type 'CCD area detector'
_diffrn_measurement_method 'phi and omega scans'
_diffrn_radiation_monochromator graphite
_diffrn_radiation_source 'normal-focus sealed tube'
_diffrn_radiation_type MoK\a
_diffrn_radiation_wavelength 0.71073
_diffrn_reflns_av_R_equivalents 0.0558
_diffrn_reflns_av_sigmaI/netI 0.0575
_diffrn_reflns_limit_h_max 11
_diffrn_reflns_limit_h_min -11
_diffrn_reflns_limit_k_max 34
_diffrn_reflns_limit_k_min -32
_diffrn_reflns_limit_l_max 21
_diffrn_reflns_limit_l_min -21
_diffrn_reflns_number 29378
_diffrn_reflns_theta_full 30.01
_diffrn_reflns_theta_max 30.01
_diffrn_reflns_theta_min 2.50
_exptl_absorpt_coefficient_mu 4.509
_exptl_absorpt_correction_T_max 0.70
_exptl_absorpt_correction_T_min 0.28
_exptl_absorpt_correction_type multi-scan
_exptl_absorpt_process_details 'program SADABS'
_exptl_crystal_colour colorless
_exptl_crystal_density_diffrn 1.651
_exptl_crystal_density_method 'not measured'
_exptl_crystal_description plate
_exptl_crystal_F_000 1536
_exptl_crystal_size_max 0.32
_exptl_crystal_size_mid 0.28
_exptl_crystal_size_min 0.08
_refine_diff_density_max 2.457
_refine_diff_density_min -3.756
_refine_diff_density_rms 0.194
_refine_ls_extinction_method none
_refine_ls_goodness_of_fit_ref 1.043
_refine_ls_hydrogen_treatment constr
_refine_ls_matrix_type full
_refine_ls_number_parameters 369
_refine_ls_number_reflns 8739
_refine_ls_number_restraints 0
_refine_ls_restrained_S_all 1.043
_refine_ls_R_factor_all 0.0713
_refine_ls_R_factor_gt 0.0536
_refine_ls_shift/su_max 0.002
_refine_ls_shift/su_mean 0.000
_refine_ls_structure_factor_coef Fsqd
_refine_ls_weighting_details 'calc w=1/[\s^2^(Fo^2^)+(0.0466P)^2^+22.6034P] where P=(Fo^2^+2Fc^2^)/3'
_refine_ls_weighting_scheme calc
_refine_ls_wR_factor_gt 0.1190
_refine_ls_wR_factor_ref 0.1269
_reflns_number_gt 6904
_reflns_number_total 8739
_reflns_threshold_expression >2sigma(I)
_cod_data_source_file om061056q-file001.cif
_cod_data_source_block 4-926
_cod_depositor_comments
;
The following automatic conversions were performed:

'_symmetry_cell_setting' value 'Monoclinic' changed to 'monoclinic'
according to /home/saulius/struct/CIF-dictionaries/cif_core.dic
dictionary named 'cif_core.dic' version 2.4.1 from 2010-06-29.

Automatic conversion script
Id: cif_fix_values 1715 2011-07-08 13:25:40Z adriana 
;
_cod_original_sg_symbol_H-M P2(1)/c
_cod_database_code 4072806

loop_
_symmetry_equiv_pos_as_xyz
'x, y, z'
'-x, y+1/2, -z+1/2'
'-x, -y, -z'
'x, -y-1/2, z-1/2'

loop_
_atom_site_label
_atom_site_type_symbol
_atom_site_fract_x
_atom_site_fract_y
_atom_site_fract_z
_atom_site_U_iso_or_equiv
_atom_site_adp_type
_atom_site_occupancy
_atom_site_symmetry_multiplicity
_atom_site_calc_flag
_atom_site_refinement_flags
Ir Ir 0.50201(3) 0.334427(9) 0.479255(14) 0.02105(7) Uani 1 1 d .
B B 0.5652(9) 0.4049(3) 0.3136(5) 0.0259(13) Uani 1 1 d .
H0B H 0.5819 0.4276 0.2617 0.031 Uiso 1 1 calc R
N11 N 0.6418(7) 0.3487(2) 0.3048(3) 0.0240(10) Uani 1 1 d .
N12 N 0.6343(6) 0.3116(2) 0.3707(3) 0.0225(10) Uani 1 1 d .
C13 C 0.7158(7) 0.2673(2) 0.3484(4) 0.0254(12) Uani 1 1 d .
C14 C 0.7743(8) 0.2759(3) 0.2678(4) 0.0283(13) Uani 1 1 d .
H14A H 0.8358 0.2510 0.2372 0.034 Uiso 1 1 calc R
C15 C 0.7253(8) 0.3275(3) 0.2415(4) 0.0259(12) Uani 1 1 d .
C16 C 0.7364(9) 0.2169(3) 0.4032(5) 0.0372(16) Uani 1 1 d .
H16A H 0.6528 0.2163 0.4440 0.056 Uiso 1 1 calc R
H16B H 0.8456 0.2169 0.4355 0.056 Uiso 1 1 calc R
H16C H 0.7244 0.1847 0.3659 0.056 Uiso 1 1 calc R
C17 C 0.7460(10) 0.3568(3) 0.1589(4) 0.0349(15) Uani 1 1 d .
H17A H 0.6434 0.3752 0.1383 0.052 Uiso 1 1 calc R
H17B H 0.7741 0.3306 0.1151 0.052 Uiso 1 1 calc R
H17C H 0.8340 0.3837 0.1691 0.052 Uiso 1 1 calc R
N21 N 0.6461(7) 0.4328(2) 0.3965(3) 0.0243(10) Uani 1 1 d .
N22 N 0.6262(6) 0.4130(2) 0.4786(3) 0.0237(10) Uani 1 1 d .
C23 C 0.6989(10) 0.4490(3) 0.5355(5) 0.0360(15) Uani 1 1 d .
C24 C 0.7658(10) 0.4912(3) 0.4907(5) 0.0406(17) Uani 1 1 d .
H24A H 0.8236 0.5218 0.5155 0.049 Uiso 1 1 calc R
C25 C 0.7321(8) 0.4801(3) 0.4032(5) 0.0304(14) Uani 1 1 d .
C26 C 0.6972(13) 0.4464(4) 0.6327(5) 0.051(2) Uani 1 1 d .
H26A H 0.6014 0.4256 0.6467 0.076 Uiso 1 1 calc R
H26B H 0.6919 0.4833 0.6559 0.076 Uiso 1 1 calc R
H26C H 0.7974 0.4284 0.6585 0.076 Uiso 1 1 calc R
C27 C 0.7785(11) 0.5117(3) 0.3274(5) 0.0432(18) Uani 1 1 d .
H27A H 0.8423 0.4885 0.2919 0.065 Uiso 1 1 calc R
H27B H 0.8447 0.5432 0.3479 0.065 Uiso 1 1 calc R
H27C H 0.6791 0.5242 0.2925 0.065 Uiso 1 1 calc R
N31 N 0.3801(7) 0.3989(2) 0.3221(4) 0.0303(11) Uani 1 1 d .
N32 N 0.3249(6) 0.3732(2) 0.3918(3) 0.0249(10) Uani 1 1 d .
C33 C 0.1591(8) 0.3767(3) 0.3833(5) 0.0328(15) Uani 1 1 d .
C34 C 0.1102(9) 0.4045(3) 0.3071(5) 0.0396(17) Uani 1 1 d .
H34A H 0.0006 0.4127 0.2850 0.048 Uiso 1 1 calc R
C35 C 0.2495(10) 0.4180(3) 0.2692(5) 0.0387(16) Uani 1 1 d .
C36 C 0.0523(9) 0.3556(3) 0.4478(6) 0.0417(18) Uani 1 1 d .
H36A H 0.0951 0.3206 0.4705 0.062 Uiso 1 1 calc R
H36B H -0.0593 0.3505 0.4198 0.062 Uiso 1 1 calc R
H36C H 0.0508 0.3817 0.4955 0.062 Uiso 1 1 calc R
C37 C 0.2680(12) 0.4471(4) 0.1852(6) 0.052(2) Uani 1 1 d .
H37A H 0.3322 0.4804 0.1970 0.078 Uiso 1 1 calc R
H37B H 0.1594 0.4564 0.1567 0.078 Uiso 1 1 calc R
H37C H 0.3246 0.4233 0.1472 0.078 Uiso 1 1 calc R
C41 C 0.3341(9) 0.2243(3) 0.5263(4) 0.0289(13) Uani 1 1 d .
C42 C 0.3671(8) 0.2649(2) 0.4568(4) 0.0228(11) Uani 1 1 d .
C43 C 0.3020(8) 0.2511(2) 0.3750(4) 0.0225(11) Uani 1 1 d .
H43A H 0.3259 0.2739 0.3284 0.027 Uiso 1 1 calc R
C44 C 0.1976(8) 0.2033(2) 0.3545(4) 0.0252(12) Uani 1 1 d .
O45 O 0.4170(7) 0.1854(2) 0.5460(4) 0.0423(12) Uani 1 1 d .
O46 O 0.2011(7) 0.2381(2) 0.5661(3) 0.0364(11) Uani 1 1 d .
C47 C 0.1650(14) 0.1990(4) 0.6317(6) 0.057(3) Uani 1 1 d .
H47A H 0.0860 0.2149 0.6679 0.086 Uiso 1 1 calc R
H47B H 0.2662 0.1898 0.6680 0.086 Uiso 1 1 calc R
H47C H 0.1183 0.1660 0.6036 0.086 Uiso 1 1 calc R
O48 O 0.1467(7) 0.17222(18) 0.4061(3) 0.0355(11) Uani 1 1 d .
O49 O 0.1598(6) 0.19789(19) 0.2678(3) 0.0298(10) Uani 1 1 d .
C410 C 0.0625(9) 0.1511(3) 0.2424(5) 0.0358(15) Uani 1 1 d .
H41A H 0.0332 0.1518 0.1795 0.054 Uiso 1 1 calc R
H41B H -0.0376 0.1515 0.2719 0.054 Uiso 1 1 calc R
H41C H 0.1252 0.1180 0.2583 0.054 Uiso 1 1 calc R
C51 C 0.3956(10) 0.3504(3) 0.5928(5) 0.0429(19) Uani 1 1 d .
H51A H 0.3967 0.3897 0.6068 0.052 Uiso 1 1 calc R
H51B H 0.2819 0.3364 0.5901 0.052 Uiso 1 1 calc R
C52 C 0.5144(10) 0.3175(3) 0.6580(4) 0.0369(16) Uani 1 1 d .
H52A H 0.5811 0.3418 0.6986 0.044 Uiso 1 1 calc R
H52B H 0.4548 0.2911 0.6913 0.044 Uiso 1 1 calc R
C53 C 0.6166(11) 0.2897(4) 0.5968(5) 0.050(2) Uani 1 1 d .
H53A H 0.6114 0.2491 0.5949 0.060 Uiso 1 1 calc R
C54 C 0.7331(12) 0.3125(4) 0.5596(6) 0.051(2) Uani 1 1 d .
H54A H 0.8078 0.2876 0.5324 0.061 Uiso 1 1 calc R
H54B H 0.7913 0.3427 0.5918 0.061 Uiso 1 1 calc R
C1S C 0.391(2) 0.0719(5) 0.4435(9) 0.110(6) Uani 1 1 d .
H1SA H 0.3170 0.1016 0.4582 0.132 Uiso 1 1 calc R
H1SB H 0.4773 0.0677 0.4924 0.132 Uiso 1 1 calc R
Cl1 Cl 0.4805(6) 0.08943(17) 0.3512(3) 0.1133(14) Uani 1 1 d .
Cl2 Cl 0.2782(8) 0.01100(18) 0.4300(3) 0.1308(17) Uani 1 1 d .

loop_
_atom_site_aniso_label
_atom_site_aniso_U_11
_atom_site_aniso_U_22
_atom_site_aniso_U_33
_atom_site_aniso_U_23
_atom_site_aniso_U_13
_atom_site_aniso_U_12
Ir 0.02062(11) 0.02146(11) 0.02101(10) -0.00185(9) 0.00189(7) -0.00348(9)
B 0.026(3) 0.020(3) 0.031(3) 0.005(3) -0.001(3) -0.001(3)
N11 0.030(3) 0.020(2) 0.022(2) 0.0017(18) 0.002(2) -0.0013(19)
N12 0.019(2) 0.022(2) 0.025(2) 0.0027(19) -0.001(2) -0.0003(19)
C13 0.021(3) 0.023(3) 0.032(3) 0.000(2) 0.000(2) -0.002(2)
C14 0.027(3) 0.028(3) 0.031(3) -0.002(2) 0.006(3) 0.001(2)
C15 0.025(3) 0.029(3) 0.023(3) -0.003(2) 0.004(2) -0.007(2)
C16 0.035(4) 0.024(3) 0.053(4) 0.011(3) 0.008(3) 0.006(3)
C17 0.043(4) 0.036(4) 0.025(3) 0.003(3) 0.003(3) -0.006(3)
N21 0.027(3) 0.019(2) 0.028(2) 0.0028(19) 0.004(2) 0.0011(19)
N22 0.023(2) 0.024(2) 0.024(2) -0.0045(19) -0.002(2) 0.0024(19)
C23 0.044(4) 0.024(3) 0.040(4) -0.010(3) 0.000(3) -0.005(3)
C24 0.052(4) 0.022(3) 0.049(4) -0.006(3) 0.006(4) -0.011(3)
C25 0.031(3) 0.017(3) 0.044(4) 0.000(2) 0.008(3) -0.002(2)
C26 0.066(6) 0.044(5) 0.041(4) -0.009(4) -0.001(4) -0.019(4)
C27 0.057(5) 0.024(3) 0.052(4) 0.001(3) 0.020(4) -0.004(3)
N31 0.025(3) 0.034(3) 0.030(3) -0.002(2) -0.001(2) 0.004(2)
N32 0.018(2) 0.024(2) 0.032(3) -0.006(2) 0.001(2) 0.0031(19)
C33 0.019(3) 0.028(3) 0.048(4) -0.016(3) -0.008(3) 0.000(2)
C34 0.026(3) 0.034(4) 0.056(5) -0.015(3) -0.005(3) 0.002(3)
C35 0.039(4) 0.029(4) 0.046(4) -0.006(3) -0.003(3) 0.006(3)
C36 0.026(3) 0.033(4) 0.067(5) -0.013(4) 0.008(4) -0.005(3)
C37 0.049(5) 0.061(6) 0.043(4) 0.010(4) -0.011(4) 0.010(4)
C41 0.034(3) 0.026(3) 0.028(3) -0.001(2) 0.007(3) -0.004(3)
C42 0.026(3) 0.022(3) 0.021(2) 0.001(2) 0.009(2) -0.003(2)
C43 0.026(3) 0.020(3) 0.021(2) 0.000(2) 0.002(2) 0.001(2)
C44 0.028(3) 0.020(3) 0.027(3) -0.003(2) 0.001(2) 0.005(2)
O45 0.044(3) 0.041(3) 0.040(3) 0.015(2) 0.001(2) 0.008(2)
O46 0.043(3) 0.030(2) 0.039(3) -0.004(2) 0.017(2) -0.009(2)
C47 0.089(7) 0.045(5) 0.045(4) -0.006(4) 0.040(5) -0.025(5)
O48 0.050(3) 0.025(2) 0.032(2) -0.0034(19) 0.006(2) -0.011(2)
O49 0.032(2) 0.029(2) 0.028(2) -0.0072(18) -0.0001(19) -0.0053(19)
C410 0.039(4) 0.032(3) 0.036(3) -0.015(3) 0.000(3) -0.005(3)
C51 0.042(4) 0.041(4) 0.042(4) -0.022(3) -0.013(3) 0.001(3)
C52 0.044(4) 0.044(4) 0.021(3) -0.001(3) -0.003(3) 0.004(3)
C53 0.049(5) 0.062(5) 0.036(4) -0.010(4) -0.011(4) 0.022(4)
C54 0.060(6) 0.046(5) 0.043(4) -0.001(4) -0.008(4) 0.010(4)
C1S 0.205(19) 0.062(8) 0.064(7) -0.005(6) 0.018(10) 0.007(10)
Cl1 0.143(4) 0.094(3) 0.105(3) -0.026(2) 0.023(3) -0.007(2)
Cl2 0.196(5) 0.090(3) 0.107(3) 0.007(2) 0.016(3) -0.009(3)

loop_
_atom_type_symbol
_atom_type_description
_atom_type_scat_dispersion_real
_atom_type_scat_dispersion_imag
_atom_type_scat_source
C C 0.0033 0.0016 'International Tables Vol C Tables 4.2.6.8 and 6.1.1.4'
H H 0.0000 0.0000 'International Tables Vol C Tables 4.2.6.8 and 6.1.1.4'
B B 0.0013 0.0007 'International Tables Vol C Tables 4.2.6.8 and 6.1.1.4'
N N 0.0061 0.0033 'International Tables Vol C Tables 4.2.6.8 and 6.1.1.4'
O O 0.0106 0.0060 'International Tables Vol C Tables 4.2.6.8 and 6.1.1.4'
Cl Cl 0.1484 0.1585 'International Tables Vol C Tables 4.2.6.8 and 6.1.1.4'
Ir Ir -1.4442 7.9887 'International Tables Vol C Tables 4.2.6.8 and 6.1.1.4'

loop_
_geom_angle_atom_site_label_1
_geom_angle_atom_site_label_2
_geom_angle_atom_site_label_3
_geom_angle
C42 Ir C51 92.0(3)
C42 Ir N32 86.7(2)
C51 Ir N32 98.0(3)
C42 Ir N12 87.5(2)
C51 Ir N12 172.9(3)
N32 Ir N12 89.08(19)
C42 Ir N22 169.1(2)
C51 Ir N22 94.2(3)
N32 Ir N22 83.6(2)
N12 Ir N22 87.39(19)
C42 Ir C54 107.9(3)
C51 Ir C54 88.8(3)
N32 Ir C54 163.7(3)
N12 Ir C54 84.7(3)
N22 Ir C54 81.1(3)
C42 Ir C53 84.5(3)
C51 Ir C53 65.3(3)
N32 Ir C53 160.7(3)
N12 Ir C53 107.6(3)
N22 Ir C53 106.2(3)
C54 Ir C53 33.6(3)
N11 B N31 109.7(5)
N11 B N21 109.2(5)
N31 B N21 108.3(5)
N11 B H0B 109.9
N31 B H0B 109.9
N21 B H0B 109.9
C15 N11 N12 110.2(5)
C15 N11 B 130.9(5)
N12 N11 B 118.9(5)
C13 N12 N11 106.6(5)
C13 N12 Ir 135.4(4)
N11 N12 Ir 117.9(4)
N12 C13 C14 109.4(5)
N12 C13 C16 123.6(6)
C14 C13 C16 127.0(6)
C15 C14 C13 106.7(5)
C15 C14 H14A 126.7
C13 C14 H14A 126.7
N11 C15 C14 107.0(5)
N11 C15 C17 123.0(6)
C14 C15 C17 129.9(6)
C13 C16 H16A 109.5
C13 C16 H16B 109.5
H16A C16 H16B 109.5
C13 C16 H16C 109.5
H16A C16 H16C 109.5
H16B C16 H16C 109.5
C15 C17 H17A 109.5
C15 C17 H17B 109.5
H17A C17 H17B 109.5
C15 C17 H17C 109.5
H17A C17 H17C 109.5
H17B C17 H17C 109.5
C25 N21 N22 109.8(5)
C25 N21 B 128.2(5)
N22 N21 B 121.8(5)
C23 N22 N21 106.7(5)
C23 N22 Ir 138.9(5)
N21 N22 Ir 114.4(4)
N22 C23 C24 109.4(7)
N22 C23 C26 125.4(7)
C24 C23 C26 125.1(6)
C25 C24 C23 107.1(6)
C25 C24 H24A 126.5
C23 C24 H24A 126.5
N21 C25 C24 107.1(6)
N21 C25 C27 123.9(6)
C24 C25 C27 129.0(6)
C23 C26 H26A 109.5
C23 C26 H26B 109.5
H26A C26 H26B 109.5
C23 C26 H26C 109.5
H26A C26 H26C 109.5
H26B C26 H26C 109.5
C25 C27 H27A 109.5
C25 C27 H27B 109.5
H27A C27 H27B 109.5
C25 C27 H27C 109.5
H27A C27 H27C 109.5
H27B C27 H27C 109.5
C35 N31 N32 109.4(6)
C35 N31 B 129.3(6)
N32 N31 B 121.3(5)
C33 N32 N31 107.7(5)
C33 N32 Ir 135.1(5)
N31 N32 Ir 117.0(4)
N32 C33 C34 108.2(7)
N32 C33 C36 124.5(7)
C34 C33 C36 127.2(7)
C35 C34 C33 107.6(7)
C35 C34 H34A 126.2
C33 C34 H34A 126.2
N31 C35 C34 107.1(7)
N31 C35 C37 122.8(7)
C34 C35 C37 130.1(8)
C33 C36 H36A 109.5
C33 C36 H36B 109.5
H36A C36 H36B 109.5
C33 C36 H36C 109.5
H36A C36 H36C 109.5
H36B C36 H36C 109.5
C35 C37 H37A 109.5
C35 C37 H37B 109.5
H37A C37 H37B 109.5
C35 C37 H37C 109.5
H37A C37 H37C 109.5
H37B C37 H37C 109.5
O45 C41 O46 123.3(6)
O45 C41 C42 124.8(6)
O46 C41 C42 111.8(6)
C43 C42 C41 114.6(5)
C43 C42 Ir 121.2(4)
C41 C42 Ir 124.2(4)
C42 C43 C44 124.2(5)
C42 C43 H43A 117.9
C44 C43 H43A 117.9
O48 C44 O49 122.4(6)
O48 C44 C43 126.4(6)
O49 C44 C43 111.2(5)
C41 O46 C47 112.8(6)
O46 C47 H47A 109.5
O46 C47 H47B 109.5
H47A C47 H47B 109.5
O46 C47 H47C 109.5
H47A C47 H47C 109.5
H47B C47 H47C 109.5
C44 O49 C410 114.7(5)
O49 C410 H41A 109.5
O49 C410 H41B 109.5
H41A C410 H41B 109.5
O49 C410 H41C 109.5
H41A C410 H41C 109.5
H41B C410 H41C 109.5
C52 C51 Ir 99.4(5)
C52 C51 H51A 111.9
Ir C51 H51A 111.9
C52 C51 H51B 111.9
Ir C51 H51B 111.9
H51A C51 H51B 109.6
C53 C52 C51 100.3(6)
C53 C52 H52A 111.7
C51 C52 H52A 111.7
C53 C52 H52B 111.7
C51 C52 H52B 111.7
H52A C52 H52B 109.5
C54 C53 C52 125.0(9)
C54 C53 Ir 72.2(6)
C52 C53 Ir 94.4(5)
C54 C53 H53A 116.8
C52 C53 H53A 116.8
Ir C53 H53A 116.8
C53 C54 Ir 74.3(6)
C53 C54 H54A 116.1
Ir C54 H54A 116.1
C53 C54 H54B 116.1
Ir C54 H54B 116.1
H54A C54 H54B 113.1
Cl1 C1S Cl2 112.1(7)
Cl1 C1S H1SA 109.2
Cl2 C1S H1SA 109.2
Cl1 C1S H1SB 109.2
Cl2 C1S H1SB 109.2
H1SA C1S H1SB 107.9

loop_
_geom_bond_atom_site_label_1
_geom_bond_atom_site_label_2
_geom_bond_distance
Ir C42 2.046(6)
Ir C51 2.082(8)
Ir N32 2.110(5)
Ir N12 2.169(5)
Ir N22 2.183(5)
Ir C54 2.225(9)
Ir C53 2.250(8)
B N11 1.529(9)
B N31 1.543(9)
B N21 1.545(9)
B H0B 1.0000
N11 C15 1.358(8)
N11 N12 1.376(7)
N12 C13 1.341(8)
C13 C14 1.401(9)
C13 C16 1.500(9)
C14 C15 1.378(9)
C14 H14A 0.9500
C15 C17 1.494(9)
C16 H16A 0.9800
C16 H16B 0.9800
C16 H16C 0.9800
C17 H17A 0.9800
C17 H17B 0.9800
C17 H17C 0.9800
N21 C25 1.356(8)
N21 N22 1.388(7)
N22 C23 1.344(8)
C23 C24 1.393(10)
C23 C26 1.510(11)
C24 C25 1.384(10)
C24 H24A 0.9500
C25 C27 1.491(10)
C26 H26A 0.9800
C26 H26B 0.9800
C26 H26C 0.9800
C27 H27A 0.9800
C27 H27B 0.9800
C27 H27C 0.9800
N31 C35 1.364(9)
N31 N32 1.369(8)
N32 C33 1.355(8)
C33 C34 1.390(11)
C33 C36 1.488(11)
C34 C35 1.378(11)
C34 H34A 0.9500
C35 C37 1.507(12)
C36 H36A 0.9800
C36 H36B 0.9800
C36 H36C 0.9800
C37 H37A 0.9800
C37 H37B 0.9800
C37 H37C 0.9800
C41 O45 1.194(8)
C41 O46 1.350(8)
C41 C42 1.514(8)
C42 C43 1.367(8)
C43 C44 1.469(8)
C43 H43A 0.9500
C44 O48 1.212(8)
C44 O49 1.354(7)
O46 C47 1.452(9)
C47 H47A 0.9800
C47 H47B 0.9800
C47 H47C 0.9800
O49 C410 1.431(8)
C410 H41A 0.9800
C410 H41B 0.9800
C410 H41C 0.9800
C51 C52 1.555(11)
C51 H51A 0.9900
C51 H51B 0.9900
C52 C53 1.494(11)
C52 H52A 0.9900
C52 H52B 0.9900
C53 C54 1.293(14)
C53 H53A 1.0000
C54 H54A 0.9900
C54 H54B 0.9900
C1S Cl1 1.730(14)
C1S Cl2 1.759(16)
C1S H1SA 0.9900
C1S H1SB 0.9900

loop_
_geom_torsion_atom_site_label_1
_geom_torsion_atom_site_label_2
_geom_torsion_atom_site_label_3
_geom_torsion_atom_site_label_4
_geom_torsion
N31 B N11 C15 121.9(7)
N21 B N11 C15 -119.5(7)
N31 B N11 N12 -60.2(7)
N21 B N11 N12 58.3(7)
C15 N11 N12 C13 0.8(7)
B N11 N12 C13 -177.4(5)
C15 N11 N12 Ir -178.5(4)
B N11 N12 Ir 3.2(7)
C42 Ir N12 C13 -53.6(6)
N32 Ir N12 C13 -140.4(6)
N22 Ir N12 C13 136.0(6)
C54 Ir N12 C13 54.6(6)
C53 Ir N12 C13 29.8(7)
C42 Ir N12 N11 125.5(4)
N32 Ir N12 N11 38.7(4)
N22 Ir N12 N11 -44.9(4)
C54 Ir N12 N11 -126.2(5)
C53 Ir N12 N11 -151.1(5)
N11 N12 C13 C14 -0.5(7)
Ir N12 C13 C14 178.7(4)
N11 N12 C13 C16 -180.0(6)
Ir N12 C13 C16 -0.8(10)
N12 C13 C14 C15 0.1(7)
C16 C13 C14 C15 179.5(6)
N12 N11 C15 C14 -0.8(7)
B N11 C15 C14 177.2(6)
N12 N11 C15 C17 176.4(6)
B N11 C15 C17 -5.7(11)
C13 C14 C15 N11 0.4(7)
C13 C14 C15 C17 -176.5(7)
N11 B N21 C25 119.0(7)
N31 B N21 C25 -121.5(7)
N11 B N21 N22 -66.5(7)
N31 B N21 N22 53.0(7)
C25 N21 N22 C23 0.9(7)
B N21 N22 C23 -174.5(6)
C25 N21 N22 Ir -176.6(4)
B N21 N22 Ir 8.0(7)
C42 Ir N22 C23 159.6(10)
C51 Ir N22 C23 34.7(8)
N32 Ir N22 C23 132.2(7)
N12 Ir N22 C23 -138.4(7)
C54 Ir N22 C23 -53.4(7)
C53 Ir N22 C23 -30.8(8)
C42 Ir N22 N21 -24.1(13)
C51 Ir N22 N21 -149.0(4)
N32 Ir N22 N21 -51.4(4)
N12 Ir N22 N21 37.9(4)
C54 Ir N22 N21 122.9(5)
C53 Ir N22 N21 145.5(4)
N21 N22 C23 C24 -0.5(8)
Ir N22 C23 C24 176.1(5)
N21 N22 C23 C26 175.2(7)
Ir N22 C23 C26 -8.3(13)
N22 C23 C24 C25 -0.1(9)
C26 C23 C24 C25 -175.8(8)
N22 N21 C25 C24 -1.0(8)
B N21 C25 C24 174.1(6)
N22 N21 C25 C27 178.7(6)
B N21 C25 C27 -6.3(11)
C23 C24 C25 N21 0.7(9)
C23 C24 C25 C27 -178.9(8)
N11 B N31 C35 -118.6(7)
N21 B N31 C35 122.3(7)
N11 B N31 N32 64.3(7)
N21 B N31 N32 -54.8(7)
C35 N31 N32 C33 -0.6(7)
B N31 N32 C33 177.0(5)
C35 N31 N32 Ir 175.4(4)
B N31 N32 Ir -7.0(7)
C42 Ir N32 C33 51.0(6)
C51 Ir N32 C33 -40.6(6)
N12 Ir N32 C33 138.6(6)
N22 Ir N32 C33 -134.0(6)
C54 Ir N32 C33 -154.2(10)
C53 Ir N32 C33 -11.9(12)
C42 Ir N32 N31 -123.6(4)
C51 Ir N32 N31 144.8(5)
N12 Ir N32 N31 -36.1(4)
N22 Ir N32 N31 51.4(4)
C54 Ir N32 N31 31.2(12)
C53 Ir N32 N31 173.4(8)
N31 N32 C33 C34 0.4(7)
Ir N32 C33 C34 -174.6(5)
N31 N32 C33 C36 -177.5(6)
Ir N32 C33 C36 7.5(10)
N32 C33 C34 C35 0.0(8)
C36 C33 C34 C35 177.8(7)
N32 N31 C35 C34 0.6(8)
B N31 C35 C34 -176.8(6)
N32 N31 C35 C37 -178.3(7)
B N31 C35 C37 4.3(11)
C33 C34 C35 N31 -0.3(8)
C33 C34 C35 C37 178.5(8)
O45 C41 C42 C43 86.8(9)
O46 C41 C42 C43 -95.1(7)
O45 C41 C42 Ir -91.7(8)
O46 C41 C42 Ir 86.4(6)
C51 Ir C42 C43 140.1(5)
N32 Ir C42 C43 42.3(5)
N12 Ir C42 C43 -47.0(5)
N22 Ir C42 C43 15.0(14)
C54 Ir C42 C43 -130.5(5)
C53 Ir C42 C43 -154.9(6)
C51 Ir C42 C41 -41.4(6)
N32 Ir C42 C41 -139.3(5)
N12 Ir C42 C41 131.5(5)
N22 Ir C42 C41 -166.5(9)
C54 Ir C42 C41 47.9(6)
C53 Ir C42 C41 23.5(5)
C41 C42 C43 C44 4.5(9)
Ir C42 C43 C44 -177.0(4)
C42 C43 C44 O48 5.1(10)
C42 C43 C44 O49 -176.0(6)
O45 C41 O46 C47 -3.2(10)
C42 C41 O46 C47 178.7(6)
O48 C44 O49 C410 -3.1(9)
C43 C44 O49 C410 178.1(5)
C42 Ir C51 C52 87.9(5)
N32 Ir C51 C52 174.9(5)
N22 Ir C51 C52 -101.0(5)
C54 Ir C51 C52 -20.0(5)
C53 Ir C51 C52 4.9(5)
Ir C51 C52 C53 -6.8(7)
C51 C52 C53 C54 77.5(10)
C51 C52 C53 Ir 6.2(6)
C42 Ir C53 C54 134.8(6)
C51 Ir C53 C54 -130.4(7)
N32 Ir C53 C54 -161.9(7)
N12 Ir C53 C54 49.2(6)
N22 Ir C53 C54 -43.2(6)
C42 Ir C53 C52 -99.8(6)
C51 Ir C53 C52 -5.0(5)
N32 Ir C53 C52 -36.5(12)
N12 Ir C53 C52 174.6(5)
N22 Ir C53 C52 82.2(6)
C54 Ir C53 C52 125.4(9)
C52 C53 C54 Ir -82.7(8)
C42 Ir C54 C53 -47.9(6)
C51 Ir C54 C53 43.8(6)
N32 Ir C54 C53 158.6(8)
N12 Ir C54 C53 -133.6(6)
N22 Ir C54 C53 138.3(6)
